data_4061924
loop_
_publ_author_name
'Weng, Zhiqiang'
'Leong, Weng Kee '
'Vittal, Jagadese J.'
'Goh, Lai Yoong'

_publ_section_title
;
Phosphinidene- and Phosphido-bridged Complexes
from a Arylthioxophosphane
Cyclopentadienylchromium Complex
;
_journal_name_full Organometallics
_journal_year 2003
_chemical_formula_sum 'C26 H24 Cr2 O4 P2'
_chemical_formula_weight 566.39
_space_group_IT_number 15
_symmetry_cell_setting monoclinic
_symmetry_space_group_name_Hall '-C 2yc'
_symmetry_space_group_name_H-M 'C 1 2/c 1'
_cell_angle_alpha 90.00
_cell_angle_beta 98.305(4)
_cell_angle_gamma 90.00
_cell_formula_units_Z 4
_cell_length_a 13.618(2)
_cell_length_b 9.4510(15)
_cell_length_c 19.492(3)
_cell_measurement_temperature 223(2)
_cell_volume 2482.4(7)
_diffrn_ambient_temperature 223(2)
_exptl_crystal_density_diffrn 1.515
_cod_original_sg_symbol_H-M 'C 2/c'
_cod_database_code 4061924

loop_
_symmetry_equiv_pos_as_xyz
'x, y, z'
'-x, y, -z+1/2'
'x+1/2, y+1/2, z'
'-x+1/2, y+1/2, -z+1/2'
'-x, -y, -z'
'x, -y, z-1/2'
'-x+1/2, -y+1/2, -z'
'x+1/2, -y+1/2, z-1/2'

loop_
_atom_site_label
_atom_site_type_symbol
_atom_site_fract_x
_atom_site_fract_y
_atom_site_fract_z
_atom_site_U_iso_or_equiv
_atom_site_adp_type
_atom_site_occupancy
_atom_site_symmetry_multiplicity
_atom_site_calc_flag
_atom_site_refinement_flags
_atom_site_disorder_assembly
_atom_site_disorder_group
Cr1 Cr 0.54448(4) 0.38870(6) 0.52720(4) 0.0342(2) Uani 1 1 d . . .
P1 P 0.46803(8) 0.55041(11) 0.58618(6) 0.0358(3) Uani 1 1 d . . .
C1 C 0.6516(3) 0.5068(5) 0.5459(2) 0.0413(11) Uani 1 1 d . . .
O1 O 0.7206(2) 0.5770(4) 0.56097(17) 0.0572(9) Uani 1 1 d . . .
C2 C 0.6136(6) 0.2433(7) 0.6047(5) 0.103(3) Uani 1 1 d . . .
H2 H 0.6597 0.2687 0.6469 0.124 Uiso 1 1 calc R . .
C3 C 0.5142(6) 0.2281(6) 0.6002(4) 0.0775(19) Uani 1 1 d . . .
H3 H 0.4752 0.2423 0.6388 0.093 Uiso 1 1 calc R . .
C4 C 0.4782(4) 0.1820(6) 0.5372(5) 0.081(2) Uani 1 1 d . . .
H4 H 0.4084 0.1556 0.5208 0.097 Uiso 1 1 calc R . .
C5 C 0.5570(10) 0.1679(6) 0.5003(4) 0.113(3) Uani 1 1 d . . .
H5 H 0.5543 0.1286 0.4530 0.135 Uiso 1 1 calc R . .
C6 C 0.6396(6) 0.2043(8) 0.5436(7) 0.118(4) Uani 1 1 d . . .
H6 H 0.7084 0.1978 0.5330 0.142 Uiso 1 1 calc R . .
C7 C 0.3660(3) 0.5120(4) 0.6345(2) 0.0344(9) Uani 1 1 d . . .
C8 C 0.2925(3) 0.4144(4) 0.6107(3) 0.0400(10) Uani 1 1 d . . .
H8 H 0.294(3) 0.371(4) 0.573(2) 0.030(11) Uiso 1 1 d . . .
C9 C 0.2166(3) 0.3864(5) 0.6473(2) 0.0404(10) Uani 1 1 d . . .
H9 H 0.172(3) 0.324(4) 0.6316(17) 0.020(9) Uiso 1 1 d . . .
C10 C 0.2097(3) 0.4545(5) 0.7087(2) 0.0397(10) Uani 1 1 d . . .
C11 C 0.2827(3) 0.5499(6) 0.7339(3) 0.0492(12) Uani 1 1 d . . .
H11 H 0.278(3) 0.597(4) 0.771(2) 0.035(11) Uiso 1 1 d . . .
C12 C 0.3592(3) 0.5778(5) 0.6969(2) 0.0454(11) Uani 1 1 d . . .
H12 H 0.406(3) 0.645(5) 0.708(2) 0.053(14) Uiso 1 1 d . . .
C13 C 0.1174(5) 0.4898(12) 0.8023(4) 0.086(3) Uani 1 1 d . . .
H13A H 0.055(4) 0.457(5) 0.813(2) 0.057(14) Uiso 1 1 d . . .
H13B H 0.168(4) 0.460(6) 0.835(3) 0.08(2) Uiso 1 1 d . . .
H13C H 0.117(4) 0.585(6) 0.793(3) 0.08(2) Uiso 1 1 d . . .
O2 O 0.1290(2) 0.4202(4) 0.73975(16) 0.0523(8) Uani 1 1 d . . .

loop_
_atom_site_aniso_label
_atom_site_aniso_U_11
_atom_site_aniso_U_22
_atom_site_aniso_U_33
_atom_site_aniso_U_23
_atom_site_aniso_U_13
_atom_site_aniso_U_12
Cr1 0.0314(4) 0.0214(3) 0.0511(5) 0.0085(3) 0.0110(3) 0.0030(3)
P1 0.0325(6) 0.0312(6) 0.0443(7) -0.0015(5) 0.0075(5) -0.0043(4)
C1 0.038(2) 0.042(3) 0.045(3) 0.011(2) 0.009(2) 0.002(2)
O1 0.0423(18) 0.068(2) 0.060(2) 0.0017(17) 0.0021(15) -0.0202(17)
C2 0.086(5) 0.064(4) 0.146(7) 0.068(5) -0.031(5) 0.004(4)
C3 0.103(5) 0.043(3) 0.097(5) 0.040(3) 0.052(4) 0.016(3)
C4 0.065(4) 0.027(3) 0.147(7) 0.031(4) 0.001(4) -0.013(3)
C5 0.231(11) 0.018(3) 0.103(6) 0.004(3) 0.071(7) 0.019(5)
C6 0.096(6) 0.051(4) 0.234(12) 0.066(6) 0.109(7) 0.046(4)
C7 0.032(2) 0.031(2) 0.041(3) -0.0012(18) 0.0068(18) 0.0010(17)
C8 0.048(3) 0.036(2) 0.038(3) -0.007(2) 0.013(2) -0.004(2)
C9 0.034(2) 0.041(3) 0.046(3) -0.004(2) 0.0069(19) -0.008(2)
C10 0.033(2) 0.050(3) 0.038(3) 0.004(2) 0.0069(18) 0.0071(19)
C11 0.046(3) 0.065(3) 0.037(3) -0.012(2) 0.006(2) 0.005(2)
C12 0.038(2) 0.049(3) 0.047(3) -0.010(2) 0.002(2) -0.003(2)
C13 0.053(4) 0.151(9) 0.057(4) -0.027(5) 0.022(3) -0.016(5)
O2 0.0411(17) 0.073(2) 0.046(2) -0.0053(16) 0.0165(14) 0.0012(15)

loop_
_geom_bond_atom_site_label_1
_geom_bond_atom_site_label_2
_geom_bond_distance
_geom_bond_site_symmetry_2
_geom_bond_publ_flag
Cr1 C1 1.831(5) . ?
Cr1 C2 2.155(5) . ?
Cr1 C3 2.161(5) . ?
Cr1 C5 2.164(6) . ?
Cr1 C6 2.168(6) . ?
Cr1 C4 2.173(5) . ?
Cr1 P1 2.2555(13) . ?
Cr1 P1 2.2661(14) 5_666 ?
Cr1 Cr1 2.5781(12) 5_666 ?
P1 C7 1.824(4) . ?
P1 Cr1 2.2661(14) 5_666 ?
C1 O1 1.153(5) . ?
C2 C6 1.342(11) . ?
C2 C3 1.352(9) . ?
C3 C4 1.329(9) . ?
C4 C5 1.381(10) . ?
C5 C6 1.350(11) . ?
C7 C12 1.380(6) . ?
C7 C8 1.391(6) . ?
C8 C9 1.364(6) . ?
C9 C10 1.374(6) . ?
C10 O2 1.367(5) . ?
C10 C11 1.379(7) . ?
C11 C12 1.376(6) . ?
C13 O2 1.414(7) . ?
